data_7249241
loop_
_publ_author_name
'Sun, Juan'
'Fang, Yuqing'
'Liao, Sisi'
'Luo, Tong'
'Gao, Shixun'
'Qiao, Zhenhua'
'Yang, Jie'

_publ_section_title
;
 2p--4f one-dimensional chains and two-dimensional networks assembled by a
 multicoordinating nitronyl nitroxide radical ligand
;
_journal_issue 38
_journal_name_full CrystEngComm
_journal_page_first 5351
_journal_page_last 5357
_journal_paper_doi 10.1039/D4CE00764F
_journal_volume 26
_journal_year 2024
_chemical_formula_sum 'C38 H36 Dy F18 N6 O10'
_chemical_formula_weight 1241.23
_space_group_crystal_system orthorhombic
_space_group_IT_number 61
_space_group_name_Hall '-P 2ac 2ab'
_space_group_name_H-M_alt 'P b c a'
_atom_sites_solution_hydrogens mixed
_audit_creation_method SHELXL-2014/7
_audit_update_record
;
2024-07-10 deposited with the CCDC.	2024-08-26 downloaded from the CCDC.
;
_cell_angle_alpha 90
_cell_angle_beta 90
_cell_angle_gamma 90
_cell_formula_units_Z 8
_cell_length_a 21.8966(11)
_cell_length_b 18.2508(10)
_cell_length_c 23.5379(13)
_cell_measurement_reflns_used 27144
_cell_measurement_temperature 113
_cell_measurement_theta_max 27.5
_cell_measurement_theta_min 3.0
_cell_volume 9406.5(9)
_computing_cell_refinement
;
CrystalClear-SM Expert 2.1 b42 (Rigaku, 2015)
;
_computing_data_collection
;
CrystalClear-SM Expert 2.1 b42 (Rigaku, 2015)
;
_computing_data_reduction
;
CrystalClear-SM Expert 2.1 b42 (Rigaku, 2015)
;
_computing_structure_refinement 'SHELXL-2014/7 (Sheldrick, 2014)'
_diffrn_ambient_temperature 113
_diffrn_measured_fraction_theta_full 0.993
_diffrn_measured_fraction_theta_max 0.992
_diffrn_measurement_device_type 'Rigaku Saturn CCD'
_diffrn_radiation_type MoK\a
_diffrn_radiation_wavelength 0.71073
_diffrn_reflns_av_R_equivalents 0.0368
_diffrn_reflns_av_unetI/netI 0.0165
_diffrn_reflns_Laue_measured_fraction_full 0.993
_diffrn_reflns_Laue_measured_fraction_max 0.992
_diffrn_reflns_limit_h_max 26
_diffrn_reflns_limit_h_min -28
_diffrn_reflns_limit_k_max 23
_diffrn_reflns_limit_k_min -23
_diffrn_reflns_limit_l_max 30
_diffrn_reflns_limit_l_min -30
_diffrn_reflns_number 114844
_diffrn_reflns_point_group_measured_fraction_full 0.993
_diffrn_reflns_point_group_measured_fraction_max 0.992
_diffrn_reflns_theta_full 25.242
_diffrn_reflns_theta_max 27.534
_diffrn_reflns_theta_min 3.032
_exptl_absorpt_coefficient_mu 1.720
_exptl_absorpt_correction_T_max 1.000
_exptl_absorpt_correction_T_min 0.718
_exptl_absorpt_correction_type multi-scan
_exptl_absorpt_process_details SADABS
_exptl_crystal_colour blue
_exptl_crystal_density_diffrn 1.753
_exptl_crystal_description block
_exptl_crystal_F_000 4912
_exptl_crystal_size_max 0.280
_exptl_crystal_size_mid 0.240
_exptl_crystal_size_min 0.220
_refine_diff_density_max 2.787
_refine_diff_density_min -0.779
_refine_diff_density_rms 0.094
_refine_ls_extinction_method none
_refine_ls_goodness_of_fit_ref 1.063
_refine_ls_hydrogen_treatment mixed
_refine_ls_matrix_type full
_refine_ls_number_parameters 690
_refine_ls_number_reflns 10764
_refine_ls_number_restraints 7
_refine_ls_restrained_S_all 1.072
_refine_ls_R_factor_all 0.0361
_refine_ls_R_factor_gt 0.0313
_refine_ls_shift/su_max 0.001
_refine_ls_shift/su_mean 0.000
_refine_ls_structure_factor_coef Fsqd
_refine_ls_weighting_details 'w=1/[\s^2^(Fo^2^)+(0.0511P)^2^+13.4958P] where P=(Fo^2^+2Fc^2^)/3'
_refine_ls_weighting_scheme calc
_refine_ls_wR_factor_gt 0.0885
_refine_ls_wR_factor_ref 0.0906
_reflns_Friedel_coverage 0.000
_reflns_number_gt 9304
_reflns_number_total 10764
_reflns_threshold_expression 'I > 2\s(I)'
_cod_data_source_file d4ce00764f2.cif
_cod_data_source_block 1_CCDC3
_cod_depositor_comments
;
The following automatic conversions were performed:

data item '_exptl_absorpt_correction_type' value 'Multi-scan' was
changed to 'multi-scan' in accordance with the
/home/data/users/saulius/crontab/automatic-downloads/rss-feeds/RSC/lib/dictionaries/cif_core.dic
dictionary named 'cif_core.dic' version 2.4.2 last updated on
2011-04-26.

Automatic conversion script
Id: cif_fix_values 8170 2020-07-09 18:12:32Z antanas 

 Adding full bibliography for 7249238--7249241.cif.
;
_cod_database_code 7249241
_shelx_shelxl_version_number 2014/7
_shelx_space_group_comment
;
The symmetry employed for this shelxl refinement is uniquely defined
by the following loop, which should always be used as a source of
symmetry information in preference to the above space-group names.
They are only intended as comments.
;
_shelx_estimated_absorpt_t_min 0.644
_shelx_estimated_absorpt_t_max 0.703

loop_
_space_group_symop_operation_xyz
'x, y, z'
'-x+1/2, -y, z+1/2'
'x+1/2, -y+1/2, -z'
'-x, y+1/2, -z+1/2'
'-x, -y, -z'
'x-1/2, y, -z-1/2'
'-x-1/2, y-1/2, z'
'x, -y-1/2, z-1/2'

loop_
_atom_site_label
_atom_site_type_symbol
_atom_site_fract_x
_atom_site_fract_y
_atom_site_fract_z
_atom_site_U_iso_or_equiv
_atom_site_adp_type
_atom_site_occupancy
_atom_site_site_symmetry_order
_atom_site_calc_flag
_atom_site_refinement_flags_posn
_atom_site_refinement_flags_adp
_atom_site_refinement_flags_occupancy
_atom_site_disorder_assembly
_atom_site_disorder_group
Dy1 Dy -0.18678(2) 0.42536(2) -0.28992(2) 0.01704(5) Uani 1 1 d . . . . .
F8 F -0.40135(8) 0.35028(12) -0.34141(8) 0.0414(5) Uani 1 1 d . . . . .
F7 F -0.44699(8) 0.39544(12) -0.26821(9) 0.0377(4) Uani 1 1 d . . . . .
F14 F -0.15587(18) 0.63085(17) -0.43420(14) 0.0917(10) Uani 1 1 d . . . . .
F13 F -0.12281(15) 0.67591(12) -0.36085(13) 0.0804(9) Uani 1 1 d . . . . .
F16 F 0.05536(9) 0.42809(13) -0.35622(10) 0.0504(6) Uani 1 1 d . . . . .
F15 F -0.05975(15) 0.64204(15) -0.42519(17) 0.1116(15) Uani 1 1 d . . . . .
F5 F -0.03611(9) 0.24856(12) -0.20730(8) 0.0411(5) Uani 1 1 d . . . . .
F4 F -0.02595(8) 0.32824(11) -0.14093(9) 0.0386(4) Uani 1 1 d . . . . .
F17 F 0.00745(10) 0.32604(12) -0.35333(12) 0.0586(7) Uani 1 1 d . . . . .
F10 F -0.27108(18) 0.64961(16) -0.20415(15) 0.1000(13) Uani 1 1 d . . . . .
F6 F -0.07400(9) 0.22804(11) -0.12478(9) 0.0429(5) Uani 1 1 d . . . . .
F9 F -0.38312(9) 0.30685(11) -0.25845(10) 0.0468(5) Uani 1 1 d . . . . .
F2 F -0.30327(17) 0.41414(18) -0.10817(15) 0.0959(13) Uani 1 1 d . . . . .
F12 F -0.3004(2) 0.57526(15) -0.14480(12) 0.0954(13) Uani 1 1 d . . . . .
F11 F -0.36237(14) 0.6246(2) -0.20046(16) 0.1094(15) Uani 1 1 d . U . . .
F1 F -0.32564(14) 0.3118(3) -0.14137(15) 0.1117(15) Uani 1 1 d . . . . .
F18 F 0.01283(11) 0.38675(15) -0.43136(10) 0.0602(7) Uani 1 1 d . . . . .
F3 F -0.26812(12) 0.31825(18) -0.07056(11) 0.0776(9) Uani 1 1 d . . . . .
O7 O -0.20951(11) 0.40545(13) -0.39066(9) 0.0318(5) Uani 1 1 d D . . . .
H7A H -0.2360 0.4371 -0.4021 0.048 Uiso 1 1 d R U . . .
O5 O -0.15821(10) 0.53093(11) -0.34725(9) 0.0281(4) Uani 1 1 d . . . . .
O4 O -0.11760(8) 0.35606(10) -0.22722(8) 0.0219(4) Uani 1 1 d . . . . .
O3 O -0.23542(9) 0.39469(11) -0.20207(9) 0.0275(4) Uani 1 1 d . . . . .
O1 O -0.24605(9) 0.52744(10) -0.25820(9) 0.0252(4) Uani 1 1 d . . . . .
O6 O -0.09255(8) 0.39794(10) -0.33479(8) 0.0226(4) Uani 1 1 d . . . . .
O2 O -0.29280(9) 0.40148(11) -0.30587(9) 0.0258(4) Uani 1 1 d . . . . .
N2 N -0.11723(10) 0.51324(12) -0.23508(10) 0.0223(5) Uani 1 1 d . . . . .
N1 N -0.03356(11) 0.56038(12) -0.19691(10) 0.0222(5) Uani 1 1 d . . . . .
N3 N -0.19429(10) 0.29048(12) -0.30989(11) 0.0238(5) Uani 1 1 d . . . . .
N4 N -0.16100(10) 0.18066(12) -0.33480(10) 0.0231(5) Uani 1 1 d . . . . .
C16 C -0.06420(13) 0.49831(15) -0.21170(11) 0.0226(5) Uani 1 1 d . . . . .
H16 H -0.0494 0.4511 -0.2060 0.027 Uiso 1 1 calc R U . . .
C13 C -0.05567(16) 0.50764(18) -0.37620(16) 0.0404(8) Uani 1 1 d . . . . .
H13 H -0.0210 0.5297 -0.3913 0.049 Uiso 1 1 calc R U . . .
C11 C -0.1094(2) 0.6256(2) -0.39684(18) 0.0508(10) Uani 1 1 d . . . . .
C17 C -0.07083(14) 0.61887(15) -0.21215(12) 0.0264(6) Uani 1 1 d . . . . .
H17 H -0.0625 0.6685 -0.2074 0.032 Uiso 1 1 calc R U . . .
C7 C -0.33983(13) 0.42167(15) -0.28011(12) 0.0244(6) Uani 1 1 d . . . . .
C4 C -0.12320(12) 0.31936(14) -0.18272(12) 0.0224(5) Uani 1 1 d . . . . .
C21 C -0.22384(13) 0.17925(15) -0.34090(14) 0.0282(6) Uani 1 1 d . . . . .
H21 H -0.2476 0.1400 -0.3529 0.034 Uiso 1 1 calc R U . . .
C23 C -0.06438(12) 0.11945(14) -0.31797(12) 0.0228(5) Uani 1 1 d . . . . .
H23 H -0.0552 0.1530 -0.2895 0.027 Uiso 1 1 calc R U . . .
C27 C -0.13378(14) 0.07341(14) -0.38933(13) 0.0253(6) Uani 1 1 d . . . . .
H27 H -0.1708 0.0769 -0.4086 0.030 Uiso 1 1 calc R U . . .
C10 C -0.30886(14) 0.5955(2) -0.19603(15) 0.0325(7) Uani 1 1 d . . . . .
C14 C -0.05300(14) 0.43430(16) -0.35972(13) 0.0278(6) Uani 1 1 d . . . . .
C9 C -0.29883(13) 0.53112(15) -0.23788(12) 0.0246(6) Uani 1 1 d . . . . .
C25 C -0.03688(13) 0.01254(14) -0.37344(12) 0.0245(5) Uani 1 1 d . . . . .
H25 H -0.0091 -0.0244 -0.3820 0.029 Uiso 1 1 calc R U . . .
C22 C -0.11897(12) 0.12369(14) -0.34771(12) 0.0236(5) Uani 1 1 d . . . . .
C3 C -0.17448(14) 0.31354(17) -0.14785(13) 0.0298(6) Uani 1 1 d . . . . .
H3 H -0.1739 0.2828 -0.1163 0.036 Uiso 1 1 calc R U . . .
C18 C -0.12132(13) 0.58935(15) -0.23506(13) 0.0257(6) Uani 1 1 d . . . . .
H18 H -0.1543 0.6160 -0.2489 0.031 Uiso 1 1 calc R U . . .
C26 C -0.09250(13) 0.01703(14) -0.40234(12) 0.0241(5) Uani 1 1 d . . . . .
C5 C -0.06465(13) 0.27981(15) -0.16366(12) 0.0268(6) Uani 1 1 d . . . . .
C19 C -0.14592(12) 0.24864(14) -0.31603(12) 0.0239(5) Uani 1 1 d . . . . .
H19 H -0.1062 0.2637 -0.3084 0.029 Uiso 1 1 calc R U . . .
C20 C -0.24362(13) 0.24674(16) -0.32574(14) 0.0297(6) Uani 1 1 d . . . . .
H20 H -0.2842 0.2617 -0.3259 0.036 Uiso 1 1 calc R U . . .
C8 C -0.34753(13) 0.48378(16) -0.24649(12) 0.0266(6) Uani 1 1 d . . . . .
H8 H -0.3852 0.4935 -0.2299 0.032 Uiso 1 1 calc R U . . .
C2 C -0.22664(13) 0.35423(16) -0.16068(12) 0.0283(6) Uani 1 1 d . . . . .
C6 C -0.39365(13) 0.36837(18) -0.28690(13) 0.0303(6) Uani 1 1 d . . . . .
C15 C 0.00632(15) 0.39270(19) -0.37541(15) 0.0368(7) Uani 1 1 d . . . . .
C12 C -0.10882(15) 0.54851(17) -0.37057(14) 0.0339(7) Uani 1 1 d . . . . .
C1 C -0.28093(17) 0.3494(2) -0.11935(16) 0.0466(9) Uani 1 1 d . . . . .
N6 N -0.06669(13) -0.08038(13) -0.47404(11) 0.0302(5) Uani 1 1 d . . . . .
O9 O -0.00904(12) -0.08452(14) -0.46587(11) 0.0457(6) Uani 1 1 d . . . . .
N5 N -0.16163(12) -0.04426(14) -0.47195(11) 0.0313(5) Uani 1 1 d . . . . .
C28 C -0.10669(14) -0.03491(15) -0.44790(12) 0.0267(6) Uani 1 1 d . . . . .
C29 C -0.09976(17) -0.13449(17) -0.51119(13) 0.0363(7) Uani 1 1 d . . . . .
C32 C -0.15742(17) -0.09059(19) -0.52476(14) 0.0365(7) Uani 1 1 d . . . . .
O8 O -0.21203(11) -0.01311(13) -0.45808(10) 0.0385(5) Uani 1 1 d . . . . .
C31 C -0.0605(2) -0.1563(2) -0.56134(15) 0.0490(9) Uani 1 1 d . . . . .
H31A H -0.0476 -0.1132 -0.5813 0.074 Uiso 1 1 calc R U . . .
H31B H -0.0838 -0.1870 -0.5865 0.074 Uiso 1 1 calc R U . . .
H31C H -0.0254 -0.1827 -0.5481 0.074 Uiso 1 1 calc R U . . .
C34 C -0.1487(2) -0.0366(2) -0.57398(15) 0.0495(9) Uani 1 1 d . . . . .
H34A H -0.1828 -0.0037 -0.5755 0.074 Uiso 1 1 calc R U . . .
H34B H -0.1459 -0.0632 -0.6091 0.074 Uiso 1 1 calc R U . . .
H34C H -0.1118 -0.0092 -0.5682 0.074 Uiso 1 1 calc R U . . .
C30 C -0.1119(3) -0.20231(19) -0.47364(17) 0.0594(12) Uani 1 1 d . . . . .
H30A H -0.0742 -0.2188 -0.4572 0.089 Uiso 1 1 calc R U . . .
H30B H -0.1291 -0.2407 -0.4964 0.089 Uiso 1 1 calc R U . . .
H30C H -0.1399 -0.1896 -0.4439 0.089 Uiso 1 1 calc R U . . .
C33 C -0.2162(2) -0.1343(3) -0.53230(17) 0.0566(11) Uani 1 1 d . . . . .
H33A H -0.2234 -0.1633 -0.4989 0.085 Uiso 1 1 calc R U . . .
H33B H -0.2123 -0.1659 -0.5647 0.085 Uiso 1 1 calc R U . . .
H33C H -0.2497 -0.1012 -0.5380 0.085 Uiso 1 1 calc R U . . .
C24 C -0.02373(13) 0.06387(14) -0.33176(12) 0.0222(5) Uani 1 1 d . . . . .
C36 C -0.3887(2) -0.1120(3) -0.52302(16) 0.0558(11) Uani 1 1 d . . . . .
H36A H -0.4305 -0.1232 -0.5334 0.067 Uiso 1 1 calc R U . . .
H36B H -0.3618 -0.1330 -0.5515 0.067 Uiso 1 1 calc R U . . .
C35 C -0.3797(2) -0.0309(2) -0.52017(19) 0.0630(12) Uani 1 1 d . . . . .
H35A H -0.3875 -0.0098 -0.5568 0.094 Uiso 1 1 calc R U . . .
H35B H -0.3384 -0.0204 -0.5090 0.094 Uiso 1 1 calc R U . . .
H35C H -0.4074 -0.0104 -0.4928 0.094 Uiso 1 1 calc R U . . .
O1C O -0.37533(19) -0.14171(18) -0.46958(13) 0.0758(11) Uani 1 1 d . . . . .
C37A C -0.3999(5) -0.2140(4) -0.4638(3) 0.050(3) Uani 0.534(17) 1 d . . P A 1
H37A H -0.4350 -0.2207 -0.4885 0.060 Uiso 0.534(17) 1 calc R U P A 1
H37B H -0.4121 -0.2235 -0.4249 0.060 Uiso 0.534(17) 1 calc R U P A 1
C38A C -0.3484(7) -0.2627(7) -0.4811(5) 0.074(4) Uani 0.543(15) 1 d . . P A 1
H38A H -0.3321 -0.2462 -0.5168 0.112 Uiso 0.543(15) 1 calc R U P A 1
H38B H -0.3631 -0.3120 -0.4851 0.112 Uiso 0.543(15) 1 calc R U P A 1
H38C H -0.3171 -0.2612 -0.4527 0.112 Uiso 0.543(15) 1 calc R U P A 1
C37B C -0.3560(6) -0.2249(7) -0.4743(5) 0.051(3) Uani 0.466(17) 1 d . . P A 2
H37C H -0.3318 -0.2327 -0.5083 0.061 Uiso 0.466(17) 1 calc R U P A 2
H37D H -0.3318 -0.2390 -0.4416 0.061 Uiso 0.466(17) 1 calc R U P A 2
C38B C -0.4129(5) -0.2693(7) -0.4769(5) 0.071(4) Uani 0.457(15) 1 d . . P A 2
H38D H -0.4376 -0.2530 -0.5081 0.107 Uiso 0.457(15) 1 calc R U P A 2
H38E H -0.4352 -0.2636 -0.4420 0.107 Uiso 0.457(15) 1 calc R U P A 2
H38F H -0.4026 -0.3200 -0.4821 0.107 Uiso 0.457(15) 1 calc R U P A 2
H7B H -0.180(2) 0.407(5) -0.414(3) 0.15(3) Uiso 1 1 d D . . . .

loop_
_atom_site_aniso_label
_atom_site_aniso_U_11
_atom_site_aniso_U_22
_atom_site_aniso_U_33
_atom_site_aniso_U_23
_atom_site_aniso_U_13
_atom_site_aniso_U_12
Dy1 0.01414(8) 0.01256(7) 0.02442(8) 0.00107(4) 0.00027(4) 0.00068(4)
F8 0.0285(9) 0.0525(12) 0.0433(11) -0.0170(9) -0.0001(8) -0.0066(9)
F7 0.0167(8) 0.0499(12) 0.0465(11) -0.0086(9) 0.0018(8) 0.0001(8)
F14 0.125(3) 0.0625(18) 0.087(2) 0.0435(16) -0.012(2) 0.0058(18)
F13 0.114(2) 0.0251(11) 0.102(2) 0.0138(12) 0.0426(19) 0.0106(13)
F16 0.0250(10) 0.0660(15) 0.0603(14) 0.0013(11) 0.0006(9) -0.0005(9)
F15 0.093(2) 0.0547(16) 0.187(4) 0.069(2) 0.094(2) 0.0264(15)
F5 0.0386(11) 0.0421(11) 0.0425(11) -0.0025(8) -0.0040(8) 0.0206(9)
F4 0.0258(9) 0.0371(10) 0.0530(12) -0.0005(9) -0.0127(8) -0.0055(8)
F17 0.0396(12) 0.0405(12) 0.0956(18) 0.0143(12) 0.0205(12) 0.0186(10)
F10 0.121(3) 0.0455(15) 0.134(3) -0.0474(17) 0.068(2) -0.0248(17)
F6 0.0314(10) 0.0397(10) 0.0577(12) 0.0275(10) -0.0054(9) 0.0024(8)
F9 0.0320(10) 0.0347(10) 0.0736(15) 0.0146(10) -0.0051(10) -0.0054(8)
F2 0.109(3) 0.082(2) 0.097(2) 0.0340(18) 0.074(2) 0.0515(19)
F12 0.197(4) 0.0548(18) 0.0341(13) -0.0128(11) -0.0152(18) 0.0147(19)
F11 0.0666(18) 0.126(3) 0.136(3) -0.100(2) -0.0457(18) 0.0614(19)
F1 0.0481(16) 0.202(5) 0.085(2) -0.007(3) 0.0244(15) -0.054(2)
F18 0.0487(13) 0.0848(18) 0.0471(13) -0.0151(12) 0.0093(10) 0.0230(13)
F3 0.0571(15) 0.117(2) 0.0583(15) 0.0506(15) 0.0289(12) 0.0324(15)
O7 0.0292(12) 0.0353(12) 0.0308(11) 0.0007(9) -0.0016(9) 0.0016(9)
O5 0.0321(11) 0.0214(9) 0.0308(10) 0.0052(8) 0.0051(9) 0.0024(8)
O4 0.0210(9) 0.0172(9) 0.0276(9) 0.0043(7) -0.0013(8) -0.0014(7)
O3 0.0239(10) 0.0257(10) 0.0330(11) 0.0083(8) 0.0038(8) 0.0059(8)
O1 0.0222(9) 0.0180(9) 0.0356(10) 0.0013(8) 0.0040(8) 0.0039(7)
O6 0.0195(9) 0.0201(9) 0.0281(10) 0.0011(7) 0.0010(8) 0.0010(7)
O2 0.0166(9) 0.0255(10) 0.0352(11) -0.0031(9) 0.0002(8) 0.0026(8)
N2 0.0219(11) 0.0158(10) 0.0291(12) -0.0001(9) -0.0030(9) -0.0002(8)
N1 0.0217(12) 0.0150(10) 0.0300(12) 0.0023(9) -0.0050(9) -0.0023(9)
N3 0.0183(11) 0.0149(10) 0.0382(13) -0.0008(9) -0.0031(10) 0.0010(8)
N4 0.0206(11) 0.0140(10) 0.0346(13) -0.0022(9) -0.0061(10) 0.0010(8)
C16 0.0209(13) 0.0156(11) 0.0314(14) 0.0011(10) -0.0020(10) -0.0013(10)
C13 0.0345(17) 0.0306(16) 0.056(2) 0.0086(15) 0.0198(16) -0.0021(13)
C11 0.060(2) 0.0310(17) 0.062(2) 0.0193(17) 0.025(2) 0.0041(16)
C17 0.0311(15) 0.0143(12) 0.0336(15) 0.0017(10) -0.0066(12) -0.0018(11)
C7 0.0179(14) 0.0264(14) 0.0288(14) 0.0031(11) -0.0026(11) 0.0025(10)
C4 0.0221(13) 0.0148(11) 0.0303(14) 0.0014(10) -0.0037(11) -0.0025(10)
C21 0.0194(13) 0.0181(12) 0.0469(17) -0.0032(12) -0.0056(12) -0.0023(10)
C23 0.0244(13) 0.0146(11) 0.0294(13) -0.0023(10) -0.0033(11) -0.0006(10)
C27 0.0262(14) 0.0192(12) 0.0306(14) 0.0018(10) -0.0080(12) 0.0008(10)
C10 0.0280(16) 0.0333(16) 0.0362(16) -0.0092(14) -0.0033(12) 0.0078(13)
C14 0.0234(14) 0.0260(14) 0.0341(15) 0.0003(11) 0.0048(12) 0.0005(11)
C9 0.0231(13) 0.0235(13) 0.0272(14) 0.0024(11) 0.0007(11) 0.0095(11)
C25 0.0251(14) 0.0171(12) 0.0313(14) -0.0015(11) -0.0016(11) 0.0033(10)
C22 0.0225(13) 0.0145(11) 0.0337(14) 0.0013(10) -0.0023(11) 0.0030(10)
C3 0.0300(15) 0.0278(15) 0.0317(15) 0.0120(12) 0.0030(12) 0.0023(12)
C18 0.0271(14) 0.0157(12) 0.0343(15) 0.0011(11) -0.0060(12) 0.0026(10)
C26 0.0276(14) 0.0168(12) 0.0278(14) -0.0008(10) -0.0040(11) -0.0005(10)
C5 0.0247(14) 0.0230(13) 0.0325(14) 0.0060(11) -0.0032(11) -0.0006(11)
C19 0.0187(12) 0.0159(11) 0.0371(15) -0.0013(11) -0.0040(11) 0.0011(10)
C20 0.0186(13) 0.0224(13) 0.0481(17) -0.0027(12) -0.0057(12) -0.0005(11)
C8 0.0181(13) 0.0300(14) 0.0318(14) -0.0018(12) -0.0004(11) 0.0074(11)
C2 0.0263(14) 0.0290(14) 0.0296(15) 0.0055(12) 0.0048(11) 0.0010(12)
C6 0.0172(13) 0.0353(16) 0.0385(16) -0.0002(13) 0.0006(11) 0.0035(12)
C15 0.0284(16) 0.0396(17) 0.0425(18) 0.0027(14) 0.0095(14) 0.0062(13)
C12 0.0383(17) 0.0235(14) 0.0398(17) 0.0082(13) 0.0116(14) 0.0001(12)
C1 0.0335(18) 0.059(2) 0.048(2) 0.0237(18) 0.0117(15) 0.0133(17)
N6 0.0384(15) 0.0209(11) 0.0312(13) -0.0031(9) -0.0037(11) 0.0011(10)
O9 0.0416(14) 0.0454(14) 0.0502(15) -0.0169(11) -0.0081(12) 0.0134(11)
N5 0.0330(14) 0.0293(13) 0.0315(13) -0.0054(11) -0.0009(11) -0.0065(11)
C28 0.0321(15) 0.0203(13) 0.0278(14) 0.0010(11) -0.0035(12) -0.0018(11)
C29 0.054(2) 0.0263(15) 0.0288(15) -0.0040(12) -0.0025(14) -0.0078(14)
C32 0.044(2) 0.0376(17) 0.0276(15) -0.0069(13) -0.0002(14) -0.0088(15)
O8 0.0290(12) 0.0454(13) 0.0412(13) -0.0087(10) 0.0018(10) -0.0054(10)
C31 0.067(3) 0.042(2) 0.0379(18) -0.0125(15) -0.0014(18) 0.0046(18)
C34 0.071(3) 0.048(2) 0.0297(17) 0.0030(15) -0.0041(17) 0.0066(19)
C30 0.114(4) 0.0233(16) 0.041(2) 0.0004(14) -0.007(2) -0.013(2)
C33 0.055(2) 0.066(3) 0.048(2) -0.023(2) 0.0012(19) -0.025(2)
C24 0.0203(13) 0.0165(12) 0.0297(14) 0.0014(10) -0.0041(11) 0.0003(10)
C36 0.056(2) 0.075(3) 0.0364(19) 0.0022(19) -0.0044(17) -0.016(2)
C35 0.079(3) 0.059(3) 0.051(2) 0.010(2) 0.002(2) 0.007(2)
O1C 0.125(3) 0.0599(19) 0.0430(16) 0.0049(14) -0.0245(18) -0.030(2)
C37A 0.051(6) 0.047(5) 0.050(4) -0.007(3) -0.001(4) -0.021(4)
C38A 0.115(10) 0.054(6) 0.055(6) 0.006(5) 0.015(6) 0.002(7)
C37B 0.047(7) 0.056(7) 0.050(5) -0.014(5) -0.004(4) 0.000(5)
C38B 0.070(8) 0.077(9) 0.067(7) 0.020(6) -0.011(6) -0.022(6)

loop_
_atom_type_symbol
_atom_type_description
_atom_type_scat_dispersion_real
_atom_type_scat_dispersion_imag
_atom_type_scat_source
C C 0.0030 0.0020 'International Tables Vol C Tables 4.2.6.8 and 6.1.1.4'
H H 0.0000 0.0000 'International Tables Vol C Tables 4.2.6.8 and 6.1.1.4'
Dy Dy -0.1892 4.4098 'International Tables Vol C Tables 4.2.6.8 and 6.1.1.4'
F F 0.0170 0.0100 'International Tables Vol C Tables 4.2.6.8 and 6.1.1.4'
N N 0.0060 0.0030 'International Tables Vol C Tables 4.2.6.8 and 6.1.1.4'
O O 0.0110 0.0060 'International Tables Vol C Tables 4.2.6.8 and 6.1.1.4'

loop_
_geom_angle_atom_site_label_1
_geom_angle_atom_site_label_2
_geom_angle_atom_site_label_3
_geom_angle
_geom_angle_site_symmetry_1
_geom_angle_site_symmetry_3
_geom_angle_publ_flag
O6 Dy1 O1 140.91(6) . . ?
O6 Dy1 O2 137.41(7) . . ?
O1 Dy1 O2 70.37(7) . . ?
O6 Dy1 O3 136.30(7) . . ?
O1 Dy1 O3 70.77(7) . . ?
O2 Dy1 O3 70.18(7) . . ?
O6 Dy1 O5 72.33(7) . . ?
O1 Dy1 O5 72.29(7) . . ?
O2 Dy1 O5 107.86(7) . . ?
O3 Dy1 O5 141.15(7) . . ?
O6 Dy1 O7 73.40(7) . . ?
O1 Dy1 O7 107.92(7) . . ?
O2 Dy1 O7 67.90(8) . . ?
O3 Dy1 O7 135.35(8) . . ?
O5 Dy1 O7 68.47(7) . . ?
O6 Dy1 O4 67.89(6) . . ?
O1 Dy1 O4 123.15(7) . . ?
O2 Dy1 O4 126.66(7) . . ?
O3 Dy1 O4 68.65(6) . . ?
O5 Dy1 O4 125.48(7) . . ?
O7 Dy1 O4 128.93(7) . . ?
O6 Dy1 N3 76.51(7) . . ?
O1 Dy1 N3 141.90(7) . . ?
O2 Dy1 N3 74.24(7) . . ?
O3 Dy1 N3 84.45(8) . . ?
O5 Dy1 N3 133.54(8) . . ?
O7 Dy1 N3 70.13(8) . . ?
O4 Dy1 N3 69.47(7) . . ?
O6 Dy1 N2 80.75(7) . . ?
O1 Dy1 N2 71.18(7) . . ?
O2 Dy1 N2 140.40(7) . . ?
O3 Dy1 N2 88.60(8) . . ?
O5 Dy1 N2 68.34(7) . . ?
O7 Dy1 N2 134.56(8) . . ?
O4 Dy1 N2 69.76(7) . . ?
N3 Dy1 N2 138.34(7) . . ?
Dy1 O7 H7A 109.9 . . ?
Dy1 O7 H7B 117(6) . . ?
H7A O7 H7B 106.8 . . ?
C12 O5 Dy1 131.81(19) . . ?
C4 O4 Dy1 135.81(17) . . ?
C2 O3 Dy1 138.67(19) . . ?
C9 O1 Dy1 131.46(18) . . ?
C14 O6 Dy1 134.93(18) . . ?
C7 O2 Dy1 132.03(19) . . ?
C16 N2 C18 105.3(2) . . ?
C16 N2 Dy1 127.37(18) . . ?
C18 N2 Dy1 125.93(18) . . ?
C16 N1 C17 106.5(2) . . ?
C16 N1 C24 126.3(2) . 4_554 ?
C17 N1 C24 127.2(2) . 4_554 ?
C19 N3 C20 105.2(2) . . ?
C19 N3 Dy1 122.51(18) . . ?
C20 N3 Dy1 131.46(18) . . ?
C19 N4 C21 107.0(2) . . ?
C19 N4 C22 125.5(2) . . ?
C21 N4 C22 127.4(2) . . ?
N2 C16 N1 111.7(2) . . ?
N2 C16 H16 124.1 . . ?
N1 C16 H16 124.1 . . ?
C12 C13 C14 121.6(3) . . ?
C12 C13 H13 119.2 . . ?
C14 C13 H13 119.2 . . ?
F13 C11 F15 111.2(4) . . ?
F13 C11 F14 101.9(4) . . ?
F15 C11 F14 106.1(4) . . ?
F13 C11 C12 113.0(3) . . ?
F15 C11 C12 114.1(3) . . ?
F14 C11 C12 109.5(3) . . ?
C18 C17 N1 106.2(2) . . ?
C18 C17 H17 126.9 . . ?
N1 C17 H17 126.9 . . ?
O2 C7 C8 128.0(3) . . ?
O2 C7 C6 113.2(3) . . ?
C8 C7 C6 118.8(3) . . ?
O4 C4 C3 127.8(3) . . ?
O4 C4 C5 114.5(2) . . ?
C3 C4 C5 117.6(2) . . ?
C20 C21 N4 105.9(2) . . ?
C20 C21 H21 127.1 . . ?
N4 C21 H21 127.1 . . ?
C22 C23 C24 118.4(2) . . ?
C22 C23 H23 120.8 . . ?
C24 C23 H23 120.8 . . ?
C22 C27 C26 119.4(3) . . ?
C22 C27 H27 120.3 . . ?
C26 C27 H27 120.3 . . ?
F12 C10 F11 109.1(4) . . ?
F12 C10 F10 105.5(3) . . ?
F11 C10 F10 104.6(4) . . ?
F12 C10 C9 111.2(3) . . ?
F11 C10 C9 112.9(3) . . ?
F10 C10 C9 113.1(3) . . ?
O6 C14 C13 128.0(3) . . ?
O6 C14 C15 115.9(3) . . ?
C13 C14 C15 116.1(3) . . ?
O1 C9 C8 128.3(3) . . ?
O1 C9 C10 114.5(3) . . ?
C8 C9 C10 117.2(3) . . ?
C24 C25 C26 119.1(2) . . ?
C24 C25 H25 120.5 . . ?
C26 C25 H25 120.5 . . ?
C27 C22 C23 121.5(3) . . ?
C27 C22 N4 119.1(2) . . ?
C23 C22 N4 119.4(2) . . ?
C4 C3 C2 119.4(3) . . ?
C4 C3 H3 120.3 . . ?
C2 C3 H3 120.3 . . ?
C17 C18 N2 110.3(2) . . ?
C17 C18 H18 124.8 . . ?
N2 C18 H18 124.8 . . ?
C25 C26 C27 119.9(2) . . ?
C25 C26 C28 120.2(3) . . ?
C27 C26 C28 119.8(3) . . ?
F5 C5 F6 107.4(2) . . ?
F5 C5 F4 107.1(2) . . ?
F6 C5 F4 107.0(2) . . ?
F5 C5 C4 111.6(2) . . ?
F6 C5 C4 113.9(2) . . ?
F4 C5 C4 109.6(2) . . ?
N3 C19 N4 111.8(2) . . ?
N3 C19 H19 124.1 . . ?
N4 C19 H19 124.1 . . ?
C21 C20 N3 110.1(2) . . ?
C21 C20 H20 124.9 . . ?
N3 C20 H20 124.9 . . ?
C9 C8 C7 119.8(3) . . ?
C9 C8 H8 120.1 . . ?
C7 C8 H8 120.1 . . ?
O3 C2 C3 128.0(3) . . ?
O3 C2 C1 114.3(3) . . ?
C3 C2 C1 117.7(3) . . ?
F9 C6 F8 107.3(3) . . ?
F9 C6 F7 107.3(3) . . ?
F8 C6 F7 107.2(2) . . ?
F9 C6 C7 110.5(2) . . ?
F8 C6 C7 110.7(2) . . ?
F7 C6 C7 113.6(3) . . ?
F17 C15 F18 108.2(3) . . ?
F17 C15 F16 107.3(3) . . ?
F18 C15 F16 106.8(3) . . ?
F17 C15 C14 111.9(3) . . ?
F18 C15 C14 111.5(3) . . ?
F16 C15 C14 110.9(3) . . ?
O5 C12 C13 128.8(3) . . ?
O5 C12 C11 113.8(3) . . ?
C13 C12 C11 117.4(3) . . ?
F1 C1 F2 106.0(4) . . ?
F1 C1 F3 106.3(4) . . ?
F2 C1 F3 107.2(4) . . ?
F1 C1 C2 111.0(3) . . ?
F2 C1 C2 111.4(3) . . ?
F3 C1 C2 114.4(3) . . ?
O9 N6 C28 127.3(3) . . ?
O9 N6 C29 121.6(3) . . ?
C28 N6 C29 110.8(3) . . ?
O8 N5 C28 127.4(3) . . ?
O8 N5 C32 120.7(3) . . ?
C28 N5 C32 111.4(3) . . ?
N5 C28 N6 108.1(3) . . ?
N5 C28 C26 125.6(3) . . ?
N6 C28 C26 126.3(3) . . ?
N6 C29 C31 110.7(3) . . ?
N6 C29 C32 100.1(2) . . ?
C31 C29 C32 116.3(3) . . ?
N6 C29 C30 106.0(3) . . ?
C31 C29 C30 109.4(3) . . ?
C32 C29 C30 113.4(3) . . ?
N5 C32 C33 109.8(3) . . ?
N5 C32 C29 99.9(2) . . ?
C33 C32 C29 116.6(3) . . ?
N5 C32 C34 105.7(3) . . ?
C33 C32 C34 110.7(3) . . ?
C29 C32 C34 113.1(3) . . ?
C29 C31 H31A 109.5 . . ?
C29 C31 H31B 109.5 . . ?
H31A C31 H31B 109.5 . . ?
C29 C31 H31C 109.5 . . ?
H31A C31 H31C 109.5 . . ?
H31B C31 H31C 109.5 . . ?
C32 C34 H34A 109.5 . . ?
C32 C34 H34B 109.5 . . ?
H34A C34 H34B 109.5 . . ?
C32 C34 H34C 109.5 . . ?
H34A C34 H34C 109.5 . . ?
H34B C34 H34C 109.5 . . ?
C29 C30 H30A 109.5 . . ?
C29 C30 H30B 109.5 . . ?
H30A C30 H30B 109.5 . . ?
C29 C30 H30C 109.5 . . ?
H30A C30 H30C 109.5 . . ?
H30B C30 H30C 109.5 . . ?
C32 C33 H33A 109.5 . . ?
C32 C33 H33B 109.5 . . ?
H33A C33 H33B 109.5 . . ?
C32 C33 H33C 109.5 . . ?
H33A C33 H33C 109.5 . . ?
H33B C33 H33C 109.5 . . ?
C25 C24 C23 121.7(3) . . ?
C25 C24 N1 119.2(2) . 4_544 ?
C23 C24 N1 119.1(2) . 4_544 ?
O1C C36 C35 108.4(3) . . ?
O1C C36 H36A 110.0 . . ?
C35 C36 H36A 110.0 . . ?
O1C C36 H36B 110.0 . . ?
C35 C36 H36B 110.0 . . ?
H36A C36 H36B 108.4 . . ?
C36 C35 H35A 109.5 . . ?
C36 C35 H35B 109.5 . . ?
H35A C35 H35B 109.5 . . ?
C36 C35 H35C 109.5 . . ?
H35A C35 H35C 109.5 . . ?
H35B C35 H35C 109.5 . . ?
C36 O1C C37A 111.3(4) . . ?
C36 O1C C37B 111.3(5) . . ?
O1C C37A C38A 103.8(8) . . ?
O1C C37A H37A 111.0 . . ?
C38A C37A H37A 111.0 . . ?
O1C C37A H37B 111.0 . . ?
C38A C37A H37B 111.0 . . ?
H37A C37A H37B 109.0 . . ?
C37A C38A H38A 109.5 . . ?
C37A C38A H38B 109.5 . . ?
H38A C38A H38B 109.5 . . ?
C37A C38A H38C 109.5 . . ?
H38A C38A H38C 109.5 . . ?
H38B C38A H38C 109.5 . . ?
C38B C37B O1C 107.6(9) . . ?
C38B C37B H37C 110.2 . . ?
O1C C37B H37C 110.2 . . ?
C38B C37B H37D 110.2 . . ?
O1C C37B H37D 110.2 . . ?
H37C C37B H37D 108.5 . . ?
C37B C38B H38D 109.5 . . ?
C37B C38B H38E 109.5 . . ?
H38D C38B H38E 109.5 . . ?
C37B C38B H38F 109.5 . . ?
H38D C38B H38F 109.5 . . ?
H38E C38B H38F 109.5 . . ?

loop_
_geom_bond_atom_site_label_1
_geom_bond_atom_site_label_2
_geom_bond_distance
_geom_bond_site_symmetry_2
_geom_bond_publ_flag
Dy1 O6 2.3712(18) . ?
Dy1 O1 2.3902(18) . ?
Dy1 O2 2.392(2) . ?
Dy1 O3 2.392(2) . ?
Dy1 O5 2.4339(19) . ?
Dy1 O7 2.450(2) . ?
Dy1 O4 2.4643(18) . ?
Dy1 N3 2.512(2) . ?
Dy1 N2 2.561(2) . ?
F8 C6 1.335(4) . ?
F7 C6 1.342(3) . ?
F14 C11 1.349(6) . ?
F13 C11 1.284(5) . ?
F16 C15 1.332(4) . ?
F15 C11 1.310(4) . ?
F5 C5 1.331(3) . ?
F4 C5 1.336(3) . ?
F17 C15 1.323(4) . ?
F10 C10 1.302(5) . ?
F6 C5 1.331(3) . ?
F9 C6 1.327(4) . ?
F2 C1 1.306(5) . ?
F12 C10 1.275(4) . ?
F11 C10 1.291(4) . ?
F1 C1 1.303(5) . ?
F18 C15 1.329(4) . ?
F3 C1 1.312(4) . ?
O7 H7A 0.8621 . ?
O7 H7B 0.853(10) . ?
O5 C12 1.254(4) . ?
O4 C4 1.249(3) . ?
O3 C2 1.237(3) . ?
O1 C9 1.253(3) . ?
O6 C14 1.239(3) . ?
O2 C7 1.251(4) . ?
N2 C16 1.314(4) . ?
N2 C18 1.392(3) . ?
N1 C16 1.362(3) . ?
N1 C17 1.391(4) . ?
N1 C24 1.426(3) 4_554 ?
N3 C19 1.314(3) . ?
N3 C20 1.394(4) . ?
N4 C19 1.358(3) . ?
N4 C21 1.384(4) . ?
N4 C22 1.421(3) . ?
C16 H16 0.9300 . ?
C13 C12 1.389(5) . ?
C13 C14 1.395(4) . ?
C13 H13 0.9300 . ?
C11 C12 1.537(4) . ?
C17 C18 1.343(4) . ?
C17 H17 0.9300 . ?
C7 C8 1.393(4) . ?
C7 C6 1.536(4) . ?
C4 C3 1.395(4) . ?
C4 C5 1.538(4) . ?
C21 C20 1.354(4) . ?
C21 H21 0.9300 . ?
C23 C22 1.388(4) . ?
C23 C24 1.388(4) . ?
C23 H23 0.9300 . ?
C27 C22 1.381(4) . ?
C27 C26 1.403(4) . ?
C27 H27 0.9300 . ?
C10 C9 1.549(4) . ?
C14 C15 1.549(4) . ?
C9 C8 1.387(4) . ?
C25 C24 1.387(4) . ?
C25 C26 1.397(4) . ?
C25 H25 0.9300 . ?
C3 C2 1.395(4) . ?
C3 H3 0.9300 . ?
C18 H18 0.9300 . ?
C26 C28 1.465(4) . ?
C19 H19 0.9300 . ?
C20 H20 0.9300 . ?
C8 H8 0.9300 . ?
C2 C1 1.539(4) . ?
N6 O9 1.279(4) . ?
N6 C28 1.354(4) . ?
N6 C29 1.505(4) . ?
N5 O8 1.283(4) . ?
N5 C28 1.340(4) . ?
N5 C32 1.506(4) . ?
C29 C31 1.513(5) . ?
C29 C32 1.529(5) . ?
C29 C30 1.544(5) . ?
C32 C33 1.524(5) . ?
C32 C34 1.533(5) . ?
C31 H31A 0.9600 . ?
C31 H31B 0.9600 . ?
C31 H31C 0.9600 . ?
C34 H34A 0.9600 . ?
C34 H34B 0.9600 . ?
C34 H34C 0.9600 . ?
C30 H30A 0.9600 . ?
C30 H30B 0.9600 . ?
C30 H30C 0.9600 . ?
C33 H33A 0.9600 . ?
C33 H33B 0.9600 . ?
C33 H33C 0.9600 . ?
C24 N1 1.426(3) 4_544 ?
C36 O1C 1.400(5) . ?
C36 C35 1.495(7) . ?
C36 H36A 0.9700 . ?
C36 H36B 0.9700 . ?
C35 H35A 0.9600 . ?
C35 H35B 0.9600 . ?
C35 H35C 0.9600 . ?
O1C C37A 1.431(8) . ?
O1C C37B 1.581(13) . ?
C37A C38A 1.493(17) . ?
C37A H37A 0.9700 . ?
C37A H37B 0.9700 . ?
C38A H38A 0.9600 . ?
C38A H38B 0.9600 . ?
C38A H38C 0.9600 . ?
C37B C38B 1.486(17) . ?
C37B H37C 0.9700 . ?
C37B H37D 0.9700 . ?
C38B H38D 0.9600 . ?
C38B H38E 0.9600 . ?
C38B H38F 0.9600 . ?

loop_
_geom_torsion_atom_site_label_1
_geom_torsion_atom_site_label_2
_geom_torsion_atom_site_label_3
_geom_torsion_atom_site_label_4
_geom_torsion
_geom_torsion_site_symmetry_1
_geom_torsion_site_symmetry_2
_geom_torsion_site_symmetry_3
_geom_torsion_site_symmetry_4
_geom_torsion_publ_flag
C18 N2 C16 N1 -0.4(3) . . . . ?
Dy1 N2 C16 N1 166.60(18) . . . . ?
C17 N1 C16 N2 0.3(3) . . . . ?
C24 N1 C16 N2 176.8(3) 4_554 . . . ?
C16 N1 C17 C18 0.0(3) . . . . ?
C24 N1 C17 C18 -176.5(3) 4_554 . . . ?
Dy1 O2 C7 C8 24.8(4) . . . . ?
Dy1 O2 C7 C6 -153.72(19) . . . . ?
Dy1 O4 C4 C3 -9.6(5) . . . . ?
Dy1 O4 C4 C5 173.89(17) . . . . ?
C19 N4 C21 C20 0.3(3) . . . . ?
C22 N4 C21 C20 -177.2(3) . . . . ?
Dy1 O6 C14 C13 -9.1(5) . . . . ?
Dy1 O6 C14 C15 172.04(19) . . . . ?
C12 C13 C14 O6 -6.4(6) . . . . ?
C12 C13 C14 C15 172.5(3) . . . . ?
Dy1 O1 C9 C8 -27.0(4) . . . . ?
Dy1 O1 C9 C10 150.3(2) . . . . ?
F12 C10 C9 O1 -94.2(4) . . . . ?
F11 C10 C9 O1 142.8(4) . . . . ?
F10 C10 C9 O1 24.2(4) . . . . ?
F12 C10 C9 C8 83.3(4) . . . . ?
F11 C10 C9 C8 -39.7(5) . . . . ?
F10 C10 C9 C8 -158.2(3) . . . . ?
C26 C27 C22 C23 -0.6(4) . . . . ?
C26 C27 C22 N4 180.0(3) . . . . ?
C24 C23 C22 C27 1.3(4) . . . . ?
C24 C23 C22 N4 -179.3(2) . . . . ?
C19 N4 C22 C27 -149.5(3) . . . . ?
C21 N4 C22 C27 27.6(4) . . . . ?
C19 N4 C22 C23 31.1(4) . . . . ?
C21 N4 C22 C23 -151.8(3) . . . . ?
O4 C4 C3 C2 -2.6(5) . . . . ?
C5 C4 C3 C2 173.9(3) . . . . ?
N1 C17 C18 N2 -0.2(3) . . . . ?
C16 N2 C18 C17 0.4(3) . . . . ?
Dy1 N2 C18 C17 -166.87(19) . . . . ?
C24 C25 C26 C27 0.6(4) . . . . ?
C24 C25 C26 C28 177.9(3) . . . . ?
C22 C27 C26 C25 -0.4(4) . . . . ?
C22 C27 C26 C28 -177.6(3) . . . . ?
O4 C4 C5 F5 -43.3(3) . . . . ?
C3 C4 C5 F5 139.8(3) . . . . ?
O4 C4 C5 F6 -165.1(2) . . . . ?
C3 C4 C5 F6 18.0(4) . . . . ?
O4 C4 C5 F4 75.1(3) . . . . ?
C3 C4 C5 F4 -101.8(3) . . . . ?
C20 N3 C19 N4 0.0(3) . . . . ?
Dy1 N3 C19 N4 -170.83(18) . . . . ?
C21 N4 C19 N3 -0.2(3) . . . . ?
C22 N4 C19 N3 177.4(3) . . . . ?
N4 C21 C20 N3 -0.3(4) . . . . ?
C19 N3 C20 C21 0.2(4) . . . . ?
Dy1 N3 C20 C21 169.9(2) . . . . ?
O1 C9 C8 C7 2.2(5) . . . . ?
C10 C9 C8 C7 -175.0(3) . . . . ?
O2 C7 C8 C9 -1.1(5) . . . . ?
C6 C7 C8 C9 177.4(3) . . . . ?
Dy1 O3 C2 C3 8.7(5) . . . . ?
Dy1 O3 C2 C1 -171.1(2) . . . . ?
C4 C3 C2 O3 3.4(5) . . . . ?
C4 C3 C2 C1 -176.8(3) . . . . ?
O2 C7 C6 F9 70.6(3) . . . . ?
C8 C7 C6 F9 -108.0(3) . . . . ?
O2 C7 C6 F8 -48.1(3) . . . . ?
C8 C7 C6 F8 133.2(3) . . . . ?
O2 C7 C6 F7 -168.8(3) . . . . ?
C8 C7 C6 F7 12.6(4) . . . . ?
O6 C14 C15 F17 -7.3(4) . . . . ?
C13 C14 C15 F17 173.7(3) . . . . ?
O6 C14 C15 F18 114.0(3) . . . . ?
C13 C14 C15 F18 -65.0(4) . . . . ?
O6 C14 C15 F16 -127.1(3) . . . . ?
C13 C14 C15 F16 53.9(4) . . . . ?
Dy1 O5 C12 C13 8.3(6) . . . . ?
Dy1 O5 C12 C11 -172.9(2) . . . . ?
C14 C13 C12 O5 6.4(6) . . . . ?
C14 C13 C12 C11 -172.4(4) . . . . ?
F13 C11 C12 O5 56.8(5) . . . . ?
F15 C11 C12 O5 -174.8(4) . . . . ?
F14 C11 C12 O5 -56.0(4) . . . . ?
F13 C11 C12 C13 -124.2(4) . . . . ?
F15 C11 C12 C13 4.2(6) . . . . ?
F14 C11 C12 C13 123.0(4) . . . . ?
O3 C2 C1 F1 71.9(4) . . . . ?
C3 C2 C1 F1 -107.9(4) . . . . ?
O3 C2 C1 F2 -45.9(5) . . . . ?
C3 C2 C1 F2 134.2(4) . . . . ?
O3 C2 C1 F3 -167.7(3) . . . . ?
C3 C2 C1 F3 12.4(5) . . . . ?
O8 N5 C28 N6 177.6(3) . . . . ?
C32 N5 C28 N6 -9.9(3) . . . . ?
O8 N5 C28 C26 -3.9(5) . . . . ?
C32 N5 C28 C26 168.6(3) . . . . ?
O9 N6 C28 N5 175.2(3) . . . . ?
C29 N6 C28 N5 -11.4(3) . . . . ?
O9 N6 C28 C26 -3.3(5) . . . . ?
C29 N6 C28 C26 170.1(3) . . . . ?
C25 C26 C28 N5 168.0(3) . . . . ?
C27 C26 C28 N5 -14.7(4) . . . . ?
C25 C26 C28 N6 -13.8(4) . . . . ?
C27 C26 C28 N6 163.5(3) . . . . ?
O9 N6 C29 C31 -36.2(4) . . . . ?
C28 N6 C29 C31 150.0(3) . . . . ?
O9 N6 C29 C32 -159.5(3) . . . . ?
C28 N6 C29 C32 26.7(3) . . . . ?
O9 N6 C29 C30 82.4(4) . . . . ?
C28 N6 C29 C30 -91.4(3) . . . . ?
O8 N5 C32 C33 -38.0(4) . . . . ?
C28 N5 C32 C33 148.9(3) . . . . ?
O8 N5 C32 C29 -161.1(3) . . . . ?
C28 N5 C32 C29 25.8(3) . . . . ?
O8 N5 C32 C34 81.4(4) . . . . ?
C28 N5 C32 C34 -91.7(3) . . . . ?
N6 C29 C32 N5 -28.9(3) . . . . ?
C31 C29 C32 N5 -148.2(3) . . . . ?
C30 C29 C32 N5 83.6(3) . . . . ?
N6 C29 C32 C33 -147.1(3) . . . . ?
C31 C29 C32 C33 93.7(4) . . . . ?
C30 C29 C32 C33 -34.6(4) . . . . ?
N6 C29 C32 C34 83.0(3) . . . . ?
C31 C29 C32 C34 -36.3(4) . . . . ?
C30 C29 C32 C34 -164.5(3) . . . . ?
C26 C25 C24 C23 0.1(4) . . . . ?
C26 C25 C24 N1 -178.6(2) . . . 4_544 ?
C22 C23 C24 C25 -1.1(4) . . . . ?
C22 C23 C24 N1 177.7(2) . . . 4_544 ?
C35 C36 O1C C37A 162.5(6) . . . . ?
C35 C36 O1C C37B -155.6(6) . . . . ?
C36 O1C C37A C38A 93.5(7) . . . . ?
C36 O1C C37B C38B -82.9(8) . . . . ?
